data_1553657
loop_
_publ_author_name
'Xu, Rosalind J.'
'Olshansky, Jacob H.'
'Adler, Philip D. F.'
'Huang, Yongjia'
'Smith, Matthew D.'
'Zeller, Matthias'
'Schrier, Joshua'
'Norquist, Alexander J.'

_publ_section_title
;
 Understanding structural adaptability: a reactant informatics approach to
 experiment design
;
_journal_issue 3
_journal_name_full 'Molecular Systems Design &amp; Engineering'
_journal_page_first 473
_journal_paper_doi 10.1039/C7ME00127D
_journal_volume 3
_journal_year 2018
_chemical_formula_moiety 'C4 H18 N2 O22 Se6 V3'
_chemical_formula_sum 'C4 H18 N2 O22 Se6 V3'
_chemical_formula_weight 1072.77
_space_group_IT_number 2
_space_group_name_Hall '-P 1'
_space_group_name_H-M_alt 'P -1'
_symmetry_cell_setting triclinic
_symmetry_space_group_name_H-M 'P -1'
_atom_sites_solution_hydrogens difmap
_atom_sites_solution_primary direct
_audit_update_record
;
2017-11-28 deposited with the CCDC.
2018-02-01 downloaded from the CCDC.
;
_cell_angle_alpha 74.478(3)
_cell_angle_beta 72.643(3)
_cell_angle_gamma 79.707(3)
_cell_formula_units_Z 2
_cell_length_a 10.0027(6)
_cell_length_b 10.4765(6)
_cell_length_c 12.2924(7)
_cell_measurement_reflns_used 9915
_cell_measurement_temperature 100
_cell_measurement_theta_max 32.1290
_cell_measurement_theta_min 2.3761
_cell_volume 1177.80(12)
_computing_cell_refinement 'DENZO/SCALEPACK (Otwinowski & Minor, 1997)'
_computing_data_collection 'COLLECT (Nonius, 2001).'
_computing_data_reduction 'DENZO/SCALEPACK (Otwinowski & Minor, 1997)'
_computing_molecular_graphics 'CAMERON (Watkin et al., 1996)'
_computing_publication_material 'CRYSTALS (Betteridge et al., 2003)'
_computing_structure_refinement 'CRYSTALS (Betteridge et al., 2003)'
_computing_structure_solution 'SHELXS 86 (Sheldrick, 1986)'
_diffrn_ambient_temperature 100
_diffrn_measured_fraction_theta_full 0.995
_diffrn_measured_fraction_theta_max 0.948
_diffrn_measurement_device Area
_diffrn_measurement_device_type 'Nonius KappaCCD'
_diffrn_measurement_method \w
_diffrn_radiation_monochromator graphite
_diffrn_radiation_type 'Mo K\a'
_diffrn_radiation_wavelength 0.71073
_diffrn_reflns_av_R_equivalents 0.021
_diffrn_reflns_limit_h_max 14
_diffrn_reflns_limit_h_min -14
_diffrn_reflns_limit_k_max 15
_diffrn_reflns_limit_k_min -15
_diffrn_reflns_limit_l_max 18
_diffrn_reflns_limit_l_min -18
_diffrn_reflns_number 46237
_diffrn_reflns_theta_full 29.059
_diffrn_reflns_theta_max 32.288
_diffrn_reflns_theta_min 1.783
_diffrn_standards_number 0
_exptl_absorpt_coefficient_mu 10.540
_exptl_absorpt_correction_T_max 0.43
_exptl_absorpt_correction_T_min 0.23
_exptl_absorpt_correction_type multi-scan
_exptl_absorpt_process_details 'DENZO/SCALEPACK (Otwinowski & Minor, 1997)'
_exptl_crystal_colour blue
_exptl_crystal_density_diffrn 3.025
_exptl_crystal_density_method 'not measured'
_exptl_crystal_description block
_exptl_crystal_F_000 1010
_exptl_crystal_size_max 0.190
_exptl_crystal_size_mid 0.140
_exptl_crystal_size_min 0.080
_refine_diff_density_max 3.36
_refine_diff_density_min -0.92
_refine_ls_extinction_coef 2.8(5)
_refine_ls_extinction_method 'Larson (1970), Equation 22'
_refine_ls_goodness_of_fit_ref 0.9390
_refine_ls_hydrogen_treatment mixed
_refine_ls_matrix_type full
_refine_ls_number_parameters 365
_refine_ls_number_reflns 7940
_refine_ls_number_restraints 20
_refine_ls_R_factor_all 0.0222
_refine_ls_R_factor_gt 0.0180
_refine_ls_shift/su_max 0.0012870
_refine_ls_shift/su_mean 0.0000574
_refine_ls_structure_factor_coef Fsqd
_refine_ls_weighting_details
;
 Method= Modified Sheldrick 
 w=1/[\s^2^(F^2^) + ( 0.01P)^2^ + 3.32P] 
 ,where P=(max(Fo^2^,0) + 2Fc^2^)/3 
;
_refine_ls_weighting_scheme calc
_refine_ls_wR_factor_all 0.0412
_refine_ls_wR_factor_gt 0.0396
_refine_ls_wR_factor_ref 0.0412
_reflns_limit_h_max 14
_reflns_limit_h_min -14
_reflns_limit_k_max 15
_reflns_limit_k_min -14
_reflns_limit_l_max 18
_reflns_limit_l_min 0
_reflns_number_gt 7071
_reflns_number_total 7940
_reflns_threshold_expression I>2.0\s(I)
_oxford_diffrn_Wilson_B_factor 0.32
_oxford_diffrn_Wilson_scale 87.69
_oxford_refine_ls_r_factor_ref 0.0222
_oxford_refine_ls_scale 0.087586(10)
_oxford_reflns_number_all 7940
_oxford_reflns_threshold_expression_ref I>-10.0\s(I)
_cod_data_source_file c7me00127d6.cif
_cod_data_source_block '[C4H12N2][(VO)3(SeO3)(HSeO3)4]-H2O-compound-4'
_cod_original_cell_volume 1177.80(7)
_cod_original_sg_symbol_H-M 'P -1 '
_cod_database_code 1553657

loop_
_symmetry_equiv_pos_as_xyz
x,y,z
-x,-y,-z

loop_
_atom_site_label
_atom_site_type_symbol
_atom_site_fract_x
_atom_site_fract_y
_atom_site_fract_z
_atom_site_U_iso_or_equiv
_atom_site_occupancy
_atom_site_adp_type
_atom_site_refinement_flags_posn
V1 V 0.26605(3) 0.99567(3) 0.24756(3) 0.0041 1.0000 Uani .
V2 V 0.25311(3) 0.49428(3) 0.26014(3) 0.0041 1.0000 Uani .
V3 V 0.79135(3) 0.72685(3) 0.21670(3) 0.0066 1.0000 Uani .
Se1 Se 0.072291(17) 0.777662(16) 0.249501(14) 0.0041 1.0000 Uani .
Se2 Se 0.135526(17) 0.216285(17) 0.397984(15) 0.0044 1.0000 Uani .
Se3 Se 0.367427(17) 1.276711(17) 0.112546(15) 0.0043 1.0000 Uani .
Se4 Se 0.458371(17) 0.713159(16) 0.248429(15) 0.0043 1.0000 Uani .
Se5 Se 0.215000(18) 0.483786(17) 0.539930(15) 0.0056 1.0000 Uani .
Se6 Se 0.288940(17) 1.016489(17) -0.032917(15) 0.0048 1.0000 Uani .
O1 O 0.31730(14) 0.95058(13) 0.36640(12) 0.0091 1.0000 Uani .
O2 O 0.08677(13) 0.90519(12) 0.30832(11) 0.0059 1.0000 Uani .
O3 O 0.14468(13) 1.16596(12) 0.27513(11) 0.0057 1.0000 Uani .
O4 O 0.42016(13) 1.11271(12) 0.14607(11) 0.0068 1.0000 Uani .
O5 O 0.36494(13) 0.84175(12) 0.17496(11) 0.0064 1.0000 Uani .
O6 O 0.18617(13) 1.05497(13) 0.09110(11) 0.0071 1.0000 Uani .
O7 O 0.21112(14) 0.53984(13) 0.13795(12) 0.0088 1.0000 Uani .
O8 O 0.37484(13) 0.32318(13) 0.23283(11) 0.0062 1.0000 Uani .
O9 O 0.09434(13) 0.38120(12) 0.35700(12) 0.0070 1.0000 Uani .
O10 O 0.15103(13) 0.64697(12) 0.33269(11) 0.0062 1.0000 Uani .
O11 O 0.43602(13) 0.58245(13) 0.19837(11) 0.0065 1.0000 Uani .
O12 O 0.32613(14) 0.43624(13) 0.42353(12) 0.0085 1.0000 Uani .
O13 O 0.90586(14) 0.64263(15) 0.13374(13) 0.0123 1.0000 Uani .
O14 O 0.62263(13) 0.73877(13) 0.15958(11) 0.0071 1.0000 Uani .
O15 O 0.70208(14) 0.59220(14) 0.35365(12) 0.0104 1.0000 Uani .
O16 O 0.89972(13) 0.75977(13) 0.31782(12) 0.0076 1.0000 Uani .
O17 O 0.80830(14) 0.91306(13) 0.12940(11) 0.0083 1.0000 Uani .
O18 O 0.53022(14) 1.33027(13) 0.02412(11) 0.0077 1.0000 Uani D
O19 O 0.24138(14) 0.85570(13) -0.01827(12) 0.0082 1.0000 Uani D
O20 O -0.03401(13) 0.17291(13) 0.47302(11) 0.0076 1.0000 Uani D
O21 O 0.26909(15) 0.64203(13) 0.52844(12) 0.0099 1.0000 Uani D
O22 O 0.60249(19) 0.8581(2) 0.37996(19) 0.0286 1.0000 Uani D
N1 N 0.64660(18) 0.33096(17) 0.27633(16) 0.0126 1.0000 Uani D
N2 N 0.89877(18) 0.17525(18) 0.17475(17) 0.0149 1.0000 Uani D
C1 C 0.6555(2) 0.1817(2) 0.30148(18) 0.0136 1.0000 Uani D
C2 C 0.8060(2) 0.1182(2) 0.29169(19) 0.0151 1.0000 Uani D
C3 C 0.8937(2) 0.3236(2) 0.15289(19) 0.0152 1.0000 Uani D
C4 C 0.7435(2) 0.3877(2) 0.16071(18) 0.0132 1.0000 Uani D
H1 H 0.529(3) 1.361(2) -0.0443(15) 0.0093 1.0000 Uiso D
H2 H 0.306(2) 0.798(2) -0.010(2) 0.0098 1.0000 Uiso D
H3 H -0.041(3) 0.143(2) 0.5431(15) 0.0091 1.0000 Uiso D
H4 H 0.204(2) 0.700(2) 0.516(2) 0.0119 1.0000 Uiso D
H5 H 0.599(4) 0.784(2) 0.433(2) 0.0339 1.0000 Uiso D
H6 H 0.517(2) 0.893(3) 0.391(3) 0.0339 1.0000 Uiso D
H7 H 0.668(2) 0.3537(19) 0.3336(15) 0.0149 1.0000 Uiso D
H8 H 0.5594(18) 0.3662(18) 0.2762(17) 0.0149 1.0000 Uiso D
H9 H 0.6008 0.1512 0.3799 0.0168 1.0000 Uiso .
H10 H 0.6176 0.1571 0.2475 0.0173 1.0000 Uiso .
H11 H 0.8404 0.1345 0.3523 0.0181 1.0000 Uiso .
H12 H 0.8083 0.0227 0.3015 0.0186 1.0000 Uiso .
H13 H 0.9858(18) 0.1369(18) 0.1710(17) 0.0179 1.0000 Uiso D
H14 H 0.868(2) 0.1547(19) 0.1211(16) 0.0179 1.0000 Uiso D
H15 H 0.9287 0.3444 0.2117 0.0188 1.0000 Uiso .
H16 H 0.9520 0.3565 0.0735 0.0192 1.0000 Uiso .
H17 H 0.7389 0.4835 0.1518 0.0158 1.0000 Uiso .
H18 H 0.7099 0.3696 0.0997 0.0158 1.0000 Uiso .

loop_
_atom_site_aniso_label
_atom_site_aniso_U_11
_atom_site_aniso_U_22
_atom_site_aniso_U_33
_atom_site_aniso_U_23
_atom_site_aniso_U_13
_atom_site_aniso_U_12
V1 0.00424(12) 0.00358(12) 0.00435(12) -0.00114(10) -0.00081(9) -0.00065(9)
V2 0.00425(12) 0.00362(12) 0.00435(12) -0.00121(10) -0.00063(9) -0.00069(9)
V3 0.00649(12) 0.00694(13) 0.00668(13) -0.00009(10) -0.00274(10) -0.00180(10)
Se1 0.00479(7) 0.00379(7) 0.00385(7) -0.00080(6) -0.00117(5) -0.00094(5)
Se2 0.00456(7) 0.00433(7) 0.00458(7) -0.00167(6) -0.00081(5) -0.00072(5)
Se3 0.00425(7) 0.00414(7) 0.00481(7) -0.00173(6) -0.00068(5) -0.00067(5)
Se4 0.00489(7) 0.00381(7) 0.00412(7) -0.00089(6) -0.00104(5) -0.00087(5)
Se5 0.00550(7) 0.00668(7) 0.00468(7) -0.00069(6) -0.00181(6) -0.00089(5)
Se6 0.00508(7) 0.00543(7) 0.00398(7) -0.00125(6) -0.00100(5) -0.00088(5)
O1 0.0111(6) 0.0088(6) 0.0084(6) -0.0023(5) -0.0042(5) -0.0004(5)
O2 0.0062(5) 0.0049(5) 0.0073(5) -0.0029(4) -0.0008(4) -0.0017(4)
O3 0.0065(5) 0.0049(5) 0.0061(5) -0.0030(4) -0.0013(4) 0.0000(4)
O4 0.0062(5) 0.0040(5) 0.0090(6) -0.0021(4) 0.0006(4) -0.0008(4)
O5 0.0074(5) 0.0045(5) 0.0067(5) -0.0008(4) -0.0027(4) 0.0012(4)
O6 0.0072(5) 0.0082(6) 0.0059(5) -0.0034(4) -0.0012(4) 0.0009(4)
O7 0.0093(6) 0.0089(6) 0.0084(6) -0.0019(5) -0.0030(5) -0.0001(4)
O8 0.0069(5) 0.0059(5) 0.0063(5) -0.0028(4) -0.0018(4) 0.0001(4)
O9 0.0066(5) 0.0033(5) 0.0096(6) -0.0018(4) 0.0005(4) -0.0009(4)
O10 0.0081(5) 0.0043(5) 0.0058(5) -0.0008(4) -0.0026(4) 0.0015(4)
O11 0.0069(5) 0.0053(5) 0.0079(6) -0.0031(4) -0.0008(4) -0.0018(4)
O12 0.0082(6) 0.0091(6) 0.0082(6) -0.0043(5) -0.0014(5) 0.0013(4)
O13 0.0089(6) 0.0151(7) 0.0134(6) -0.0053(5) -0.0028(5) -0.0001(5)
O14 0.0042(5) 0.0087(6) 0.0080(6) -0.0005(5) -0.0013(4) -0.0024(4)
O15 0.0095(6) 0.0132(6) 0.0084(6) 0.0029(5) -0.0052(5) -0.0046(5)
O16 0.0043(5) 0.0092(6) 0.0099(6) -0.0018(5) -0.0021(4) -0.0023(4)
O17 0.0105(6) 0.0087(6) 0.0071(6) 0.0012(5) -0.0054(5) -0.0038(5)
O18 0.0072(5) 0.0094(6) 0.0050(5) -0.0003(5) 0.0009(4) -0.0035(4)
O19 0.0104(6) 0.0048(5) 0.0100(6) -0.0021(5) -0.0036(5) -0.0007(4)
O20 0.0069(5) 0.0098(6) 0.0049(5) -0.0004(5) 0.0006(4) -0.0037(4)
O21 0.0130(6) 0.0065(6) 0.0113(6) -0.0024(5) -0.0056(5) 0.0003(5)
O22 0.0191(8) 0.0267(9) 0.0412(11) -0.0049(8) -0.0133(8) -0.0009(7)
N1 0.0100(7) 0.0139(8) 0.0179(8) -0.0089(6) -0.0078(6) 0.0038(6)
N2 0.0095(7) 0.0172(8) 0.0234(9) -0.0127(7) -0.0087(7) 0.0048(6)
C1 0.0123(8) 0.0149(9) 0.0164(9) -0.0067(7) -0.0065(7) 0.0005(7)
C2 0.0156(9) 0.0141(9) 0.0209(10) -0.0080(8) -0.0119(8) 0.0035(7)
C3 0.0116(8) 0.0166(9) 0.0207(10) -0.0081(8) -0.0065(7) 0.0000(7)
C4 0.0130(8) 0.0129(9) 0.0170(9) -0.0064(7) -0.0078(7) 0.0013(7)

loop_
_atom_type_symbol
_atom_type_scat_dispersion_real
_atom_type_scat_dispersion_imag
_atom_type_scat_Cromer_Mann_a1
_atom_type_scat_Cromer_Mann_b1
_atom_type_scat_Cromer_Mann_a2
_atom_type_scat_Cromer_Mann_b2
_atom_type_scat_Cromer_Mann_a3
_atom_type_scat_Cromer_Mann_b3
_atom_type_scat_Cromer_Mann_a4
_atom_type_scat_Cromer_Mann_b4
_atom_type_scat_Cromer_Mann_c
_atom_type_scat_source
C 0.0033 0.0016 2.3100 20.8439 1.0200 10.2075 1.5886 0.5687 0.8650 51.6512 0.2156 'International Tables Vol C 4.2.6.8 and 6.1.1.4'
H 0.0000 0.0000 0.4930 10.5109 0.3229 26.1257 0.1402 3.1424 0.0408 57.7998 0.0030 'International Tables Vol C 4.2.6.8 and 6.1.1.4'
N 0.0061 0.0033 12.2126 0.0057 3.1322 9.8933 2.0125 28.9975 1.1663 0.5826 -11.5290 'International Tables Vol C 4.2.6.8 and 6.1.1.4'
O 0.0106 0.0060 3.0485 13.2771 2.2868 5.7011 1.5463 0.3239 0.8670 32.9089 0.2508 'International Tables Vol C 4.2.6.8 and 6.1.1.4'
Se -0.0929 2.2259 17.0006 2.4098 5.8196 0.2726 3.9731 15.2372 4.3543 43.8163 2.8409 'International Tables Vol C 4.2.6.8 and 6.1.1.4'
V 0.3005 0.5294 10.2971 6.8657 7.3511 0.4385 2.0703 26.8938 2.0571 102.4780 1.2199 'International Tables Vol C 4.2.6.8 and 6.1.1.4'

loop_
_geom_angle_atom_site_label_1
_geom_angle_site_symmetry_1
_geom_angle_atom_site_label_2
_geom_angle_atom_site_label_3
_geom_angle_site_symmetry_3
_geom_angle
_geom_angle_publ_flag
Se2 1_565 V1 Se1 . 119.892(10) yes
Se2 1_565 V1 Se3 . 67.938(9) yes
Se1 . V1 Se3 . 143.203(11) yes
Se2 1_565 V1 Se4 . 143.005(11) yes
Se1 . V1 Se4 . 71.877(9) yes
Se3 . V1 Se4 . 125.733(11) yes
Se2 1_565 V1 O1 . 71.44(5) yes
Se1 . V1 O1 . 108.51(5) yes
Se3 . V1 O1 . 107.90(5) yes
Se4 . V1 O1 . 71.58(5) yes
Se2 1_565 V1 O2 . 92.43(4) yes
Se1 . V1 O2 . 27.68(4) yes
Se3 . V1 O2 . 139.44(4) yes
Se4 . V1 O2 . 91.62(4) yes
O1 . V1 O2 . 97.87(6) yes
Se2 1_565 V1 O3 . 27.89(4) yes
Se1 . V1 O3 . 109.99(4) yes
Se3 . V1 O3 . 58.46(4) yes
Se4 . V1 O3 . 170.59(4) yes
O1 . V1 O3 . 99.29(6) yes
Se2 1_565 V1 O4 . 89.68(4) yes
Se1 . V1 O4 . 144.48(4) yes
Se3 . V1 O4 . 28.89(4) yes
Se4 . V1 O4 . 96.90(4) yes
O1 . V1 O4 . 98.94(6) yes
Se2 1_565 V1 O5 . 170.07(4) yes
Se1 . V1 O5 . 63.03(4) yes
Se3 . V1 O5 . 116.07(4) yes
Se4 . V1 O5 . 27.11(4) yes
O1 . V1 O5 . 98.65(6) yes
Se2 1_565 V1 O6 . 107.61(4) yes
Se1 . V1 O6 . 69.60(4) yes
Se3 . V1 O6 . 73.82(4) yes
Se4 . V1 O6 . 109.29(4) yes
O1 . V1 O6 . 177.26(6) yes
O2 . V1 O3 . 87.31(5) yes
O2 . V1 O4 . 162.85(5) yes
O3 . V1 O4 . 86.62(5) yes
O2 . V1 O5 . 89.45(5) yes
O3 . V1 O5 . 162.04(5) yes
O4 . V1 O5 . 91.39(5) yes
O2 . V1 O6 . 79.55(5) yes
O3 . V1 O6 . 79.72(5) yes
O4 . V1 O6 . 83.58(5) yes
O5 . V1 O6 . 82.32(5) yes
Se3 1_545 V2 Se1 . 140.353(11) yes
Se3 1_545 V2 Se2 . 68.257(9) yes
Se1 . V2 Se2 . 125.257(11) yes
Se3 1_545 V2 Se4 . 120.075(10) yes
Se1 . V2 Se4 . 71.824(9) yes
Se2 . V2 Se4 . 145.669(11) yes
Se3 1_545 V2 O7 . 68.77(5) yes
Se1 . V2 O7 . 71.60(5) yes
Se2 . V2 O7 . 108.48(5) yes
Se4 . V2 O7 . 105.25(5) yes
Se3 1_545 V2 O8 . 29.61(4) yes
Se1 . V2 O8 . 168.91(4) yes
Se2 . V2 O8 . 60.82(4) yes
Se4 . V2 O8 . 108.50(4) yes
O7 . V2 O8 . 97.95(6) yes
Se3 1_545 V2 O9 . 87.81(4) yes
Se1 . V2 O9 . 97.58(4) yes
Se2 . V2 O9 . 27.77(4) yes
Se4 . V2 O9 . 147.81(4) yes
O7 . V2 O9 . 99.56(6) yes
Se3 1_545 V2 O10 . 167.61(4) yes
Se1 . V2 O10 . 28.16(4) yes
Se2 . V2 O10 . 113.51(4) yes
Se4 . V2 O10 . 66.00(4) yes
O7 . V2 O10 . 99.59(6) yes
Se3 1_545 V2 O11 . 93.82(4) yes
Se1 . V2 O11 . 90.82(4) yes
Se2 . V2 O11 . 141.25(4) yes
Se4 . V2 O11 . 26.31(4) yes
O7 . V2 O11 . 95.12(6) yes
Se3 1_545 V2 O12 . 110.75(4) yes
Se1 . V2 O12 . 108.87(4) yes
Se2 . V2 O12 . 74.63(4) yes
Se4 . V2 O12 . 71.40(4) yes
O7 . V2 O12 . 175.99(6) yes
O8 . V2 O9 . 87.67(5) yes
O8 . V2 O10 . 162.44(5) yes
O9 . V2 O10 . 90.11(5) yes
O8 . V2 O11 . 86.34(5) yes
O9 . V2 O11 . 164.77(5) yes
O10 . V2 O11 . 91.40(5) yes
O8 . V2 O12 . 81.28(5) yes
O9 . V2 O12 . 84.36(5) yes
O10 . V2 O12 . 81.17(5) yes
O11 . V2 O12 . 80.91(5) yes
Se1 1_655 V3 Se6 2_675 104.609(11) yes
Se1 1_655 V3 Se5 2_666 81.747(10) yes
Se6 2_675 V3 Se5 2_666 160.351(12) yes
Se1 1_655 V3 O13 . 77.85(5) yes
Se6 2_675 V3 O13 . 101.85(5) yes
Se5 2_666 V3 O13 . 97.65(5) yes
Se1 1_655 V3 O14 . 164.04(4) yes
Se6 2_675 V3 O14 . 59.70(4) yes
Se5 2_666 V3 O14 . 114.01(4) yes
O13 . V3 O14 . 101.46(7) yes
Se1 1_655 V3 O15 . 108.83(4) yes
Se6 2_675 V3 O15 . 140.69(4) yes
Se5 2_666 V3 O15 . 27.16(4) yes
O13 . V3 O15 . 104.83(7) yes
O14 . V3 O15 . 86.86(5) yes
Se1 1_655 V3 O16 . 29.92(4) yes
Se6 2_675 V3 O16 . 114.43(4) yes
Se5 2_666 V3 O16 . 62.62(4) yes
O13 . V3 O16 . 103.07(6) yes
O14 . V3 O16 . 155.47(5) yes
Se1 1_655 V3 O17 . 78.15(4) yes
Se6 2_675 V3 O17 . 27.62(4) yes
Se5 2_666 V3 O17 . 146.47(4) yes
O13 . V3 O17 . 103.93(7) yes
O14 . V3 O17 . 86.64(5) yes
O15 . V3 O16 . 86.97(6) yes
O15 . V3 O17 . 151.22(6) yes
O16 . V3 O17 . 87.43(5) yes
V3 1_455 Se1 O16 1_455 35.99(5) yes
V3 1_455 Se1 V2 . 103.221(10) yes
O16 1_455 Se1 V2 . 110.46(5) yes
V3 1_455 Se1 V1 . 146.899(10) yes
O16 1_455 Se1 V1 . 130.16(5) yes
V2 . Se1 V1 . 109.304(10) yes
V3 1_455 Se1 O2 . 123.55(4) yes
O16 1_455 Se1 O2 . 97.49(6) yes
V2 . Se1 O2 . 128.11(4) yes
V1 . Se1 O2 . 33.03(4) yes
V3 1_455 Se1 O10 . 115.02(4) yes
O16 1_455 Se1 O10 . 100.71(6) yes
V2 . Se1 O10 . 33.91(4) yes
V1 . Se1 O10 . 95.82(4) yes
O2 . Se1 O10 . 99.99(6) yes
O3 1_545 Se2 V2 . 94.73(4) yes
O3 1_545 Se2 V1 1_545 33.72(4) yes
V2 . Se2 V1 1_545 110.530(10) yes
O3 1_545 Se2 O9 . 101.65(6) yes
V2 . Se2 O9 . 34.38(4) yes
V1 1_545 Se2 O9 . 131.27(5) yes
O3 1_545 Se2 O20 . 96.06(6) yes
V2 . Se2 O20 . 132.46(5) yes
V1 1_545 Se2 O20 . 103.73(5) yes
O9 . Se2 O20 . 98.08(6) yes
O8 1_565 Se3 V2 1_565 36.06(4) yes
O8 1_565 Se3 V1 . 95.81(4) yes
V2 1_565 Se3 V1 . 113.177(10) yes
O8 1_565 Se3 O4 . 101.07(6) yes
V2 1_565 Se3 O4 . 133.70(5) yes
V1 . Se3 O4 . 35.80(4) yes
O8 1_565 Se3 O18 . 95.56(6) yes
V2 1_565 Se3 O18 . 101.98(4) yes
V1 . Se3 O18 . 133.74(4) yes
O4 . Se3 O18 . 97.96(6) yes
V1 . Se4 V2 . 106.924(10) yes
V1 . Se4 O5 . 32.54(4) yes
V2 . Se4 O5 . 92.99(4) yes
V1 . Se4 O11 . 127.76(4) yes
V2 . Se4 O11 . 31.86(4) yes
O5 . Se4 O11 . 101.12(6) yes
V1 . Se4 O14 . 109.38(5) yes
V2 . Se4 O14 . 128.67(5) yes
O5 . Se4 O14 . 98.60(6) yes
O11 . Se4 O14 . 96.85(6) yes
O15 2_666 Se5 V3 2_666 32.06(5) yes
O15 2_666 Se5 O12 . 101.74(7) yes
V3 2_666 Se5 O12 . 114.66(5) yes
O15 2_666 Se5 O21 . 91.89(6) yes
V3 2_666 Se5 O21 . 115.33(5) yes
O12 . Se5 O21 . 102.30(7) yes
O17 2_675 Se6 V3 2_675 32.65(4) yes
O17 2_675 Se6 O6 . 102.72(6) yes
V3 2_675 Se6 O6 . 99.85(5) yes
O17 2_675 Se6 O19 . 91.48(6) yes
V3 2_675 Se6 O19 . 123.53(4) yes
O6 . Se6 O19 . 101.25(6) yes
V1 . O2 Se1 . 119.29(7) yes
V1 . O3 Se2 1_565 118.39(7) yes
V1 . O4 Se3 . 115.31(7) yes
V1 . O5 Se4 . 120.35(7) yes
V1 . O6 Se6 . 118.67(7) yes
V2 . O8 Se3 1_545 114.33(7) yes
V2 . O9 Se2 . 117.85(7) yes
V2 . O10 Se1 . 117.94(7) yes
V2 . O11 Se4 . 121.83(7) yes
V2 . O12 Se5 . 115.92(7) yes
V3 . O14 Se4 . 124.19(7) yes
V3 . O15 Se5 2_666 120.78(7) yes
V3 . O16 Se1 1_655 114.09(7) yes
V3 . O17 Se6 2_675 119.73(7) yes
Se3 . O18 H1 . 112.4(18) no
Se6 . O19 H2 . 111.4(18) no
Se2 . O20 H3 . 110.9(18) no
Se5 . O21 H4 . 108.3(19) no
H5 . O22 H6 . 104(3) no
C1 . N1 C4 . 112.15(15) yes
C1 . N1 H7 . 108.6(12) no
C4 . N1 H7 . 109.8(12) no
C1 . N1 H8 . 110.0(12) no
C4 . N1 H8 . 108.7(12) no
H7 . N1 H8 . 107.4(14) no
C2 . N2 C3 . 111.69(16) yes
C2 . N2 H13 . 108.6(13) no
C3 . N2 H13 . 110.8(12) no
C2 . N2 H14 . 107.2(12) no
C3 . N2 H14 . 109.6(12) no
H13 . N2 H14 . 108.9(15) no
N1 . C1 C2 . 111.53(17) yes
N1 . C1 H9 . 107.9 no
C2 . C1 H9 . 108.4 no
N1 . C1 H10 . 108.9 no
C2 . C1 H10 . 110.1 no
H9 . C1 H10 . 109.9 no
C1 . C2 N2 . 110.17(16) yes
C1 . C2 H11 . 110.0 no
N2 . C2 H11 . 109.0 no
C1 . C2 H12 . 108.9 no
N2 . C2 H12 . 109.6 no
H11 . C2 H12 . 109.1 no
N2 . C3 C4 . 110.10(16) yes
N2 . C3 H15 . 108.7 no
C4 . C3 H15 . 109.9 no
N2 . C3 H16 . 108.4 no
C4 . C3 H16 . 108.5 no
H15 . C3 H16 . 111.2 no
C3 . C4 N1 . 110.91(16) yes
C3 . C4 H17 . 110.3 no
N1 . C4 H17 . 108.6 no
C3 . C4 H18 . 109.7 no
N1 . C4 H18 . 107.3 no
H17 . C4 H18 . 109.9 no

loop_
_geom_bond_atom_site_label_1
_geom_bond_atom_site_label_2
_geom_bond_site_symmetry_2
_geom_bond_distance
_geom_bond_publ_flag
V1 Se2 1_565 3.1991(4) yes
V1 Se1 . 3.2401(4) yes
V1 Se3 . 3.1463(4) yes
V1 Se4 . 3.2282(4) yes
V1 O1 . 1.6159(14) yes
V1 O2 . 2.0252(13) yes
V1 O3 . 2.0188(13) yes
V1 O4 . 2.0361(13) yes
V1 O5 . 2.0121(13) yes
V1 O6 . 2.1961(13) yes
V2 Se3 1_545 3.1367(4) yes
V2 Se1 . 3.1807(4) yes
V2 Se2 . 3.1828(4) yes
V2 Se4 . 3.2900(4) yes
V2 O7 . 1.6066(14) yes
V2 O8 . 2.0265(13) yes
V2 O9 . 2.0328(13) yes
V2 O10 . 2.0083(13) yes
V2 O11 . 2.0438(13) yes
V2 O12 . 2.2361(14) yes
V3 Se1 1_655 3.1094(4) yes
V3 Se6 2_675 3.1683(4) yes
V3 Se5 2_666 3.1979(4) yes
V3 O13 . 1.5982(14) yes
V3 O14 . 1.9853(13) yes
V3 O15 . 1.9758(14) yes
V3 O16 . 2.0015(13) yes
V3 O17 . 1.9686(13) yes
Se1 O16 1_455 1.6990(13) yes
Se1 O2 . 1.7256(13) yes
Se1 O10 . 1.6990(12) yes
Se2 O3 1_545 1.7010(13) yes
Se2 O9 . 1.6770(13) yes
Se2 O20 . 1.7467(13) yes
Se3 O8 1_565 1.7008(13) yes
Se3 O4 . 1.6814(13) yes
Se3 O18 . 1.7584(13) yes
Se4 O5 . 1.7048(12) yes
Se4 O11 . 1.7165(13) yes
Se4 O14 . 1.7013(13) yes
Se5 O15 2_666 1.6991(13) yes
Se5 O12 . 1.6630(13) yes
Se5 O21 . 1.7919(14) yes
Se6 O17 2_675 1.6914(13) yes
Se6 O6 . 1.6701(13) yes
Se6 O19 . 1.7803(13) yes
O18 H1 . 0.819(16) no
O19 H2 . 0.814(16) no
O20 H3 . 0.821(16) no
O21 H4 . 0.825(16) no
O22 H5 . 0.872(17) no
O22 H6 . 0.855(17) no
N1 C1 . 1.503(3) yes
N1 C4 . 1.498(3) yes
N1 H7 . 0.892(16) no
N1 H8 . 0.885(16) no
N2 C2 . 1.492(3) yes
N2 C3 . 1.498(3) yes
N2 H13 . 0.884(16) no
N2 H14 . 0.892(16) no
C1 C2 . 1.517(3) yes
C1 H9 . 0.956 no
C1 H10 . 0.963 no
C2 H11 . 0.972 no
C2 H12 . 0.972 no
C3 C4 . 1.519(3) yes
C3 H15 . 0.977 no
C3 H16 . 0.982 no
C4 H17 . 0.974 no
C4 H18 . 0.980 no

loop_
_geom_hbond_atom_site_label_D
_geom_hbond_atom_site_label_H
_geom_hbond_atom_site_label_A
_geom_hbond_site_symmetry_A
_geom_hbond_angle_DHA
_geom_hbond_distance_DH
_geom_hbond_distance_HA
_geom_hbond_distance_DA
_geom_hbond_publ_flag
O18 H1 O11 2_675 169(3) 0.819 1.771 2.579(3) yes
O19 H2 O18 2_675 168(3) 0.814 1.920 2.722(3) yes
O20 H3 O2 2_566 169(3) 0.821 1.700 2.511(3) yes
O21 H4 O20 2_566 167(3) 0.825 1.960 2.769(3) yes
O22 H6 O1 . 159(3) 0.855 2.069 2.883(3) yes
N1 H7 O21 2_666 166.2(18) 0.892 1.990 2.865(3) yes
N1 H8 O8 . 139.0(17) 0.885 2.215 2.941(3) yes
N1 H8 O11 . 138.3(15) 0.885 2.473 3.189(3) yes
C2 H11 O20 1_655 169.07(13) 0.972 2.356 3.316(3) yes
N2 H13 O3 1_645 127.6(17) 0.884 2.419 3.040(3) yes
N2 H13 O6 1_645 156.0(18) 0.884 2.093 2.923(3) yes
N2 H14 O19 2_665 164.4(19) 0.892 1.937 2.806(3) yes
C3 H16 O13 2_765 159.30(13) 0.982 2.518 3.454(3) yes
C4 H17 O13 . 136.09(12) 0.974 2.489 3.261(3) yes
C4 H18 O18 1_545 152.97(12) 0.980 2.394 3.297(3) yes
